data_7020494
loop_
_publ_author_name
'Armstrong, Jennifer A.'
'Williams, Edward R.'
'Weller, Mark T.'

_publ_section_title
;
 Cobalt(ii) fluorophosphate frameworks.
;
_journal_issue 46
_journal_name_full 'Dalton transactions (Cambridge, England : 2003)'
_journal_page_first 14180
_journal_page_last 14187
_journal_paper_doi 10.1039/c2dt31734f
_journal_volume 41
_journal_year 2012
_chemical_formula_sum 'C10 H18 Co4 F5 N6 O21 P6'
_chemical_formula_weight 1074.84
_space_group_IT_number 118
_symmetry_cell_setting tetragonal
_symmetry_space_group_name_Hall 'P -4 -2n'
_symmetry_space_group_name_H-M 'P -4 n 2'
_atom_sites_solution_primary direct
_atom_sites_solution_secondary difmap
_audit_creation_method SHELXL-97
_audit_update_record
;
2012-06-14 # Formatted by publCIF
;
_cell_angle_alpha 90.00
_cell_angle_beta 90.00
_cell_angle_gamma 90.00
_cell_formula_units_Z 2
_cell_length_a 12.9145(2)
_cell_length_b 12.9145(2)
_cell_length_c 9.8482(2)
_cell_measurement_reflns_used 10760
_cell_measurement_temperature 120(2)
_cell_measurement_theta_max 27.48
_cell_measurement_theta_min 2.91
_cell_volume 1642.53(5)
_computing_structure_refinement 'SHELXL-97 (Sheldrick, 2008)'
_diffrn_ambient_temperature 120(2)
_diffrn_detector_area_resol_mean '4096x4096pixels / 62x62mm'
_diffrn_measured_fraction_theta_full 0.990
_diffrn_measured_fraction_theta_max 0.990
_diffrn_measurement_device_type 'Bruker-Nonius APEX II CCD camera on \k-goniostat'
_diffrn_measurement_method '\f & \w scans'
_diffrn_radiation_monochromator '10cm confocal mirrors'
_diffrn_radiation_source 'Bruker-Nonius FR591 rotating anode'
_diffrn_radiation_type MoK\a
_diffrn_radiation_wavelength 0.71073
_diffrn_reflns_av_R_equivalents 0.0333
_diffrn_reflns_av_sigmaI/netI 0.0283
_diffrn_reflns_limit_h_max 16
_diffrn_reflns_limit_h_min -16
_diffrn_reflns_limit_k_max 16
_diffrn_reflns_limit_k_min -16
_diffrn_reflns_limit_l_max 12
_diffrn_reflns_limit_l_min -11
_diffrn_reflns_number 11625
_diffrn_reflns_theta_full 27.47
_diffrn_reflns_theta_max 27.47
_diffrn_reflns_theta_min 3.04
_exptl_absorpt_coefficient_mu 2.397
_exptl_absorpt_correction_T_max 0.9668
_exptl_absorpt_correction_T_min 0.9508
_exptl_absorpt_correction_type multi-scan
_exptl_crystal_colour blue
_exptl_crystal_density_diffrn 2.328
_exptl_crystal_density_method 'not measured'
_exptl_crystal_description block
_exptl_crystal_F_000 1104
_exptl_crystal_size_max 0.02
_exptl_crystal_size_mid 0.01
_exptl_crystal_size_min 0.01
_refine_diff_density_max 1.880
_refine_diff_density_min -1.501
_refine_diff_density_rms 0.212
_refine_ls_abs_structure_details 'Flack H D (1983), Acta Cryst. A39, 876-881'
_refine_ls_abs_structure_Flack 0.00(1)
_refine_ls_extinction_method none
_refine_ls_goodness_of_fit_ref 1.104
_refine_ls_matrix_type full
_refine_ls_number_parameters 99
_refine_ls_number_reflns 1860
_refine_ls_number_restraints 0
_refine_ls_restrained_S_all 1.104
_refine_ls_R_factor_all 0.0683
_refine_ls_R_factor_gt 0.0672
_refine_ls_shift/su_max 0.113
_refine_ls_shift/su_mean 0.009
_refine_ls_structure_factor_coef Fsqd
_refine_ls_weighting_details 'calc w=1/[\s^2^(Fo^2^)+(0.1204P)^2^+10.2450P] where P=(Fo^2^+2Fc^2^)/3'
_refine_ls_weighting_scheme calc
_refine_ls_wR_factor_gt 0.1974
_refine_ls_wR_factor_ref 0.1994
_reflns_number_gt 1827
_reflns_number_total 1860
_reflns_threshold_expression >2\s(I)
_cod_data_source_file c2dt31734f_10.cif
_cod_data_source_block 2010jaa0137_p-4n2
_cod_original_sg_symbol_H-M P-4n2
_cod_database_code 7020494

loop_
_symmetry_equiv_pos_as_xyz
'x, y, z'
'-x, -y, z'
'y, -x, -z'
'-y, x, -z'
'x+1/2, -y+1/2, z+1/2'
'-x+1/2, y+1/2, z+1/2'
'y+1/2, x+1/2, -z+1/2'
'-y+1/2, -x+1/2, -z+1/2'

loop_
_atom_site_label
_atom_site_type_symbol
_atom_site_fract_x
_atom_site_fract_y
_atom_site_fract_z
_atom_site_U_iso_or_equiv
_atom_site_adp_type
_atom_site_occupancy
_atom_site_symmetry_multiplicity
_atom_site_calc_flag
_atom_site_refinement_flags
O10 O 0.2549(6) 0.1095(9) 0.2505(8) 0.063(3) Uani 1 1 d .
F20 F 0.1046(5) -0.2637(5) 0.2802(6) 0.0439(13) Uani 1 1 d .
OW1 O 0.0000 0.0000 0.5000 0.065(5) Uani 1 4 d S
P1 P 0.3652(2) 0.1348(2) 0.2500 0.0648(16) Uani 1 2 d S
P2 P 0.07235(15) -0.17586(15) 0.1837(2) 0.0245(4) Uani 1 1 d .
N2 N 0.627(3) 0.179(3) 0.143(4) 0.108(10) Uiso 0.50 1 d P
C2 C 0.6286(15) 0.2574(16) 0.003(2) 0.039(4) Uiso 0.50 1 d P
N1 N 0.5230(12) 0.2902(12) 0.0144(16) 0.035(3) Uiso 0.50 1 d P
C5 C 0.5997(15) 0.1022(14) -0.1498(19) 0.081(4) Uiso 1 1 d .
N6 N 0.6504(7) 0.1504(7) -0.2500 0.044(3) Uiso 1 2 d S
C7 C 0.6376(17) 0.1893(19) 0.007(2) 0.098(6) Uiso 1 1 d .
O6 O 0.3883(12) 0.1111(12) 0.0699(14) 0.098(4) Uiso 1 1 d .
O1 O 0.1381(5) -0.0817(5) 0.2141(8) 0.0421(17) Uani 1 1 d .
O3 O 0.2106(5) 0.0857(5) -0.0369(6) 0.0307(12) Uani 1 1 d .
O5 O 0.0428(5) 0.1543(4) 0.2146(6) 0.0302(12) Uani 1 1 d .
F1 F 0.0000 0.0000 0.0000 0.0258(18) Uani 1 4 d S
Co1 Co 0.13619(7) 0.05480(7) 0.13118(11) 0.0221(3) Uani 1 1 d .

loop_
_atom_site_aniso_label
_atom_site_aniso_U_11
_atom_site_aniso_U_22
_atom_site_aniso_U_33
_atom_site_aniso_U_23
_atom_site_aniso_U_13
_atom_site_aniso_U_12
O10 0.044(4) 0.114(7) 0.032(3) -0.014(4) -0.007(3) -0.030(4)
F20 0.048(3) 0.041(3) 0.043(3) 0.010(2) 0.004(3) 0.007(2)
OW1 0.073(8) 0.073(8) 0.047(9) 0.000 0.000 0.000
P1 0.0247(10) 0.0247(10) 0.145(5) -0.0046(15) -0.0046(15) -0.0062(11)
P2 0.0228(8) 0.0221(9) 0.0286(9) 0.0085(7) 0.0012(7) -0.0002(7)
O1 0.036(3) 0.034(3) 0.056(4) 0.019(3) -0.019(3) -0.016(2)
O3 0.029(3) 0.036(3) 0.027(3) -0.007(2) 0.007(2) -0.008(2)
O5 0.027(3) 0.028(3) 0.035(3) -0.009(2) -0.006(2) 0.003(2)
F1 0.023(3) 0.023(3) 0.032(4) 0.000 0.000 0.000
Co1 0.0225(5) 0.0208(5) 0.0231(5) 0.0021(4) 0.0002(4) -0.0029(3)

loop_
_atom_type_symbol
_atom_type_description
_atom_type_scat_dispersion_real
_atom_type_scat_dispersion_imag
_atom_type_scat_source
O O 0.0106 0.0060 'International Tables Vol C Tables 4.2.6.8 and 6.1.1.4'
F F 0.0171 0.0103 'International Tables Vol C Tables 4.2.6.8 and 6.1.1.4'
P P 0.1023 0.0942 'International Tables Vol C Tables 4.2.6.8 and 6.1.1.4'
Co Co 0.3494 0.9721 'International Tables Vol C Tables 4.2.6.8 and 6.1.1.4'
C C 0.0033 0.0016 'International Tables Vol C Tables 4.2.6.8 and 6.1.1.4'
N N 0.0061 0.0033 'International Tables Vol C Tables 4.2.6.8 and 6.1.1.4'
H H 0.0000 0.0000 'International Tables Vol C Tables 4.2.6.8 and 6.1.1.4'

loop_
_geom_angle_atom_site_label_1
_geom_angle_atom_site_label_2
_geom_angle_atom_site_label_3
_geom_angle
_geom_angle_site_symmetry_1
_geom_angle_site_symmetry_3
P1 O10 Co1 143.3(5) . .
O10 P1 O10 115.9(9) 8 .
O10 P1 O6 97.1(6) 8 .
O10 P1 O6 97.2(6) . .
O10 P1 O6 97.2(6) 8 8
O10 P1 O6 97.1(6) . 8
O6 P1 O6 152.9(9) . 8
O1 P2 O3 111.2(4) . 3
O1 P2 F20 108.5(4) . .
O3 P2 F20 109.8(3) 3 .
O1 P2 O5 110.9(4) . 2
O3 P2 O5 110.4(4) 3 2
F20 P2 O5 105.8(3) . 2
C7 N2 C2 30.9(15) . .
C7 C2 N1 114(2) . .
C7 C2 N2 52(2) . .
N1 C2 N2 95.5(17) . .
C2 N1 C7 24.2(11) . .
N6 C5 C7 101.0(12) . .
N6 C5 C5 42.5(9) . 7_544
C7 C5 C5 142.0(10) . 7_544
C5 N6 C5 95.1(17) . 7_544
C2 C7 N2 97(3) . .
C2 C7 C5 120(3) . .
N2 C7 C5 134(3) . .
C2 C7 N1 41.4(18) . .
N2 C7 N1 87(2) . .
C5 C7 N1 102.7(13) . .
P2 O1 Co1 129.7(4) . .
P2 O3 Co1 129.5(4) 4 .
P2 O5 Co1 129.3(4) 2 .
Co1 F1 Co1 108.49(2) 4 .
Co1 F1 Co1 111.46(5) 4 3
Co1 F1 Co1 108.49(2) . 3
Co1 F1 Co1 108.49(2) 4 2
Co1 F1 Co1 111.46(5) . 2
Co1 F1 Co1 108.49(2) 3 2
O1 Co1 O5 115.5(3) . .
O1 Co1 O3 122.3(3) . .
O5 Co1 O3 121.9(3) . .
O1 Co1 O10 93.5(4) . .
O5 Co1 O10 89.7(3) . .
O3 Co1 O10 92.7(3) . .
O1 Co1 F1 88.09(18) . .
O5 Co1 F1 88.06(17) . .
O3 Co1 F1 87.88(18) . .
O10 Co1 F1 177.6(3) . .

loop_
_geom_bond_atom_site_label_1
_geom_bond_atom_site_label_2
_geom_bond_distance
_geom_bond_site_symmetry_2
O10 P1 1.461(8) .
O10 Co1 2.057(7) .
F20 P2 1.538(6) .
P1 O10 1.461(8) 8
P1 O6 1.824(14) .
P1 O6 1.824(14) 8
P2 O1 1.514(6) .
P2 O3 1.523(6) 3
P2 O5 1.543(6) 2
N2 C7 1.36(4) .
N2 C2 1.72(4) .
C2 C7 0.89(3) .
C2 N1 1.43(2) .
N1 C7 1.97(3) .
C5 N6 1.34(2) .
C5 C7 1.97(3) .
C5 C5 1.98(4) 7_544
N6 C5 1.34(2) 7_544
O1 Co1 1.943(7) .
O3 P2 1.523(6) 4
O3 Co1 1.955(6) .
O5 P2 1.543(6) 2
O5 Co1 1.944(6) .
F1 Co1 2.2942(10) 4
F1 Co1 2.2942(10) .
F1 Co1 2.2942(10) 3
F1 Co1 2.2942(10) 2
